data_4072995
loop_
_publ_author_name
'Caskey, Stephen R.'
'Stewart, Michael H.'
'Ahn, Yi Joon'
'Johnson, Marc J. A.'
'Rowsell, Jesse L. C.'
'Kampf, Jeff W.'

_publ_section_title
;
 Synthesis, Structure, and Reactivity of Four-, Five-, and Six-Coordinate
 Ruthenium Carbyne Complexes
;
_journal_issue 8
_journal_name_full Organometallics
_journal_page_first 1912
_journal_paper_doi 10.1021/om061192v
_journal_volume 26
_journal_year 2007
_chemical_formula_moiety 'C44 H73 Cl2 F P2 Ru, 2(C D2 Cl2)'
_chemical_formula_sum 'C46 H73 Cl6 D4 F P2 Ru'
_chemical_formula_weight 1028.81
_chemical_name_systematic
;
 ?
;
_space_group_IT_number 14
_symmetry_cell_setting monoclinic
_symmetry_space_group_name_Hall '-P 2ybc'
_symmetry_space_group_name_H-M 'P 1 21/c 1'
_atom_sites_solution_hydrogens geom
_atom_sites_solution_primary direct
_atom_sites_solution_secondary difmap
_audit_creation_method SHELXL-97
_cell_angle_alpha 90.00
_cell_angle_beta 92.642(4)
_cell_angle_gamma 90.00
_cell_formula_units_Z 4
_cell_length_a 13.721(3)
_cell_length_b 17.724(4)
_cell_length_c 20.827(5)
_cell_measurement_reflns_used 5578
_cell_measurement_temperature 123(2)
_cell_measurement_theta_max 23.13
_cell_measurement_theta_min 2.15
_cell_volume 5060(2)
_computing_cell_refinement 'Bruker SMART'
_computing_data_collection 'Bruker SMART'
_computing_data_reduction 'Bruker SHELXTL'
_computing_molecular_graphics 'Bruker SHELXTL'
_computing_publication_material 'Bruker SHELXTL'
_computing_structure_refinement 'Bruker SHELXTL'
_computing_structure_solution 'Bruker SHELXTL'
_diffrn_ambient_temperature 123(2)
_diffrn_measured_fraction_theta_full 0.997
_diffrn_measured_fraction_theta_max 0.997
_diffrn_measurement_device_type 'CCD area detector'
_diffrn_measurement_method 'phi and omega scans'
_diffrn_radiation_monochromator graphite
_diffrn_radiation_source 'fine-focus sealed tube'
_diffrn_radiation_type MoK\a
_diffrn_radiation_wavelength 0.71073
_diffrn_reflns_av_R_equivalents 0.1050
_diffrn_reflns_av_sigmaI/netI 0.0555
_diffrn_reflns_limit_h_max 16
_diffrn_reflns_limit_h_min -16
_diffrn_reflns_limit_k_max 21
_diffrn_reflns_limit_k_min -21
_diffrn_reflns_limit_l_max 25
_diffrn_reflns_limit_l_min -25
_diffrn_reflns_number 87016
_diffrn_reflns_theta_full 25.59
_diffrn_reflns_theta_max 25.59
_diffrn_reflns_theta_min 1.88
_exptl_absorpt_coefficient_mu 0.724
_exptl_absorpt_correction_T_max 0.9311
_exptl_absorpt_correction_T_min 0.7606
_exptl_absorpt_correction_type multi-scan
_exptl_absorpt_process_details
;
  Blessing, R. Acta Cryst. (1995) A51 33-38.
  Sheldrick, G.  SADABS (Version 2.10) Bruker/Siemens area
  detector absorption and other corrections, University of
  Gottingen, Germany 2003.
;
_exptl_crystal_colour orange
_exptl_crystal_density_diffrn 1.351
_exptl_crystal_density_method 'not measured'
_exptl_crystal_description needle
_exptl_crystal_F_000 2152
_exptl_crystal_size_max 0.40
_exptl_crystal_size_mid 0.12
_exptl_crystal_size_min 0.10
_refine_diff_density_max 1.247
_refine_diff_density_min -1.112
_refine_diff_density_rms 0.089
_refine_ls_extinction_method none
_refine_ls_goodness_of_fit_ref 1.010
_refine_ls_hydrogen_treatment constr
_refine_ls_matrix_type full
_refine_ls_number_parameters 505
_refine_ls_number_reflns 9496
_refine_ls_number_restraints 0
_refine_ls_restrained_S_all 1.010
_refine_ls_R_factor_all 0.0828
_refine_ls_R_factor_gt 0.0402
_refine_ls_shift/su_max 0.001
_refine_ls_shift/su_mean 0.000
_refine_ls_structure_factor_coef Fsqd
_refine_ls_weighting_details 'calc w=1/[\s^2^(Fo^2^)+(0.0293P)^2^+9.5841P] where P=(Fo^2^+2Fc^2^)/3'
_refine_ls_weighting_scheme calc
_refine_ls_wR_factor_gt 0.0816
_refine_ls_wR_factor_ref 0.0950
_reflns_number_gt 6468
_reflns_number_total 9496
_reflns_threshold_expression >2sigma(I)
_cod_data_source_file om061192vsi20061231_072132.cif
_cod_data_source_block sc1130
_cod_depositor_comments
;
The following automatic conversions were performed:

'_symmetry_cell_setting' value 'Monoclinic' changed to 'monoclinic'
according to /home/saulius/struct/CIF-dictionaries/cif_core.dic
dictionary named 'cif_core.dic' version 2.4.1 from 2010-06-29.

Automatic conversion script
Id: cif_fix_values 1715 2011-07-08 13:25:40Z adriana 
;
_cod_original_cell_volume 5059.6(19)
_cod_original_sg_symbol_H-M P2(1)/c
_cod_database_code 4072995

loop_
_symmetry_equiv_pos_as_xyz
'x, y, z'
'-x, y+1/2, -z+1/2'
'-x, -y, -z'
'x, -y-1/2, z-1/2'

loop_
_atom_site_label
_atom_site_type_symbol
_atom_site_fract_x
_atom_site_fract_y
_atom_site_fract_z
_atom_site_U_iso_or_equiv
_atom_site_adp_type
_atom_site_occupancy
_atom_site_symmetry_multiplicity
_atom_site_calc_flag
_atom_site_refinement_flags
Ru1 Ru 0.26008(2) 0.206372(16) 0.368880(13) 0.01801(8) Uani 1 1 d .
P1 P 0.32674(7) 0.33521(5) 0.37326(4) 0.0188(2) Uani 1 1 d .
P2 P 0.21126(7) 0.07410(5) 0.34968(4) 0.0210(2) Uani 1 1 d .
Cl1 Cl 0.10905(6) 0.25217(5) 0.32083(4) 0.0253(2) Uani 1 1 d .
Cl2 Cl 0.41837(6) 0.15925(5) 0.39813(4) 0.0241(2) Uani 1 1 d .
Cl3 Cl 0.71564(10) 0.10982(8) 0.31214(7) 0.0658(4) Uani 1 1 d .
Cl4 Cl 0.58663(11) 0.14358(8) 0.20316(6) 0.0650(4) Uani 1 1 d .
Cl5 Cl 0.77340(11) 0.31629(8) 0.26883(6) 0.0630(4) Uani 1 1 d .
Cl6 Cl 0.83263(17) 0.32065(17) 0.40252(8) 0.1582(12) Uani 1 1 d .
F1 F 0.30436(14) 0.20544(11) 0.27826(9) 0.0254(5) Uani 1 1 d .
C1 C 0.2108(2) 0.21253(19) 0.44284(16) 0.0200(7) Uani 1 1 d .
C2 C 0.1550(3) 0.22346(18) 0.49858(16) 0.0196(8) Uani 1 1 d .
C3 C 0.0564(3) 0.2427(2) 0.48894(17) 0.0252(8) Uani 1 1 d .
H3A H 0.0286 0.2481 0.4466 0.030 Uiso 1 1 calc R
C4 C 0.0000(3) 0.2538(2) 0.54087(18) 0.0297(9) Uani 1 1 d .
H4A H -0.0671 0.2659 0.5339 0.036 Uiso 1 1 calc R
C5 C 0.0391(3) 0.2476(2) 0.60343(17) 0.0282(9) Uani 1 1 d .
C6 C 0.1368(3) 0.2293(2) 0.61247(18) 0.0291(9) Uani 1 1 d .
H6A H 0.1645 0.2249 0.6550 0.035 Uiso 1 1 calc R
C7 C 0.1950(3) 0.21746(19) 0.56094(16) 0.0235(8) Uani 1 1 d .
H7A H 0.2620 0.2052 0.5681 0.028 Uiso 1 1 calc R
C8 C -0.0240(3) 0.2597(3) 0.65978(19) 0.0419(11) Uani 1 1 d .
H8A H 0.0087 0.2390 0.6987 0.063 Uiso 1 1 calc R
H8B H -0.0868 0.2343 0.6518 0.063 Uiso 1 1 calc R
H8C H -0.0350 0.3139 0.6656 0.063 Uiso 1 1 calc R
C9 C 0.2354(3) 0.4098(2) 0.38810(17) 0.0234(8) Uani 1 1 d .
H9A H 0.1755 0.3955 0.3618 0.028 Uiso 1 1 calc R
C10 C 0.2049(3) 0.4128(2) 0.45762(18) 0.0285(9) Uani 1 1 d .
H10A H 0.2598 0.4318 0.4855 0.034 Uiso 1 1 calc R
H10B H 0.1887 0.3613 0.4722 0.034 Uiso 1 1 calc R
C11 C 0.1163(3) 0.4643(2) 0.4637(2) 0.0357(10) Uani 1 1 d .
H11A H 0.0603 0.4435 0.4377 0.043 Uiso 1 1 calc R
H11B H 0.0980 0.4658 0.5092 0.043 Uiso 1 1 calc R
C12 C 0.1376(3) 0.5437(2) 0.4412(2) 0.0363(10) Uani 1 1 d .
H12A H 0.1876 0.5670 0.4707 0.044 Uiso 1 1 calc R
H12B H 0.0775 0.5745 0.4422 0.044 Uiso 1 1 calc R
C13 C 0.1738(3) 0.5431(2) 0.37327(19) 0.0351(10) Uani 1 1 d .
H13A H 0.1930 0.5949 0.3613 0.042 Uiso 1 1 calc R
H13B H 0.1201 0.5269 0.3430 0.042 Uiso 1 1 calc R
C14 C 0.2611(3) 0.4901(2) 0.36692(19) 0.0281(9) Uani 1 1 d .
H14A H 0.3172 0.5090 0.3938 0.034 Uiso 1 1 calc R
H14B H 0.2803 0.4893 0.3217 0.034 Uiso 1 1 calc R
C15 C 0.3787(3) 0.3655(2) 0.29679(16) 0.0207(8) Uani 1 1 d .
H15A H 0.4023 0.4184 0.3033 0.025 Uiso 1 1 calc R
C16 C 0.4672(3) 0.3184(2) 0.27807(17) 0.0239(8) Uani 1 1 d .
H16A H 0.5196 0.3225 0.3121 0.029 Uiso 1 1 calc R
H16B H 0.4481 0.2646 0.2742 0.029 Uiso 1 1 calc R
C17 C 0.5052(3) 0.3458(2) 0.21410(17) 0.0301(9) Uani 1 1 d .
H17A H 0.5319 0.3974 0.2197 0.036 Uiso 1 1 calc R
H17B H 0.5588 0.3124 0.2013 0.036 Uiso 1 1 calc R
C18 C 0.4252(3) 0.3464(2) 0.16127(17) 0.0305(9) Uani 1 1 d .
H18A H 0.4013 0.2944 0.1535 0.037 Uiso 1 1 calc R
H18B H 0.4518 0.3655 0.1209 0.037 Uiso 1 1 calc R
C19 C 0.3411(3) 0.3964(2) 0.18025(17) 0.0267(9) Uani 1 1 d .
H19A H 0.2894 0.3963 0.1455 0.032 Uiso 1 1 calc R
H19B H 0.3644 0.4488 0.1864 0.032 Uiso 1 1 calc R
C20 C 0.2994(3) 0.3677(2) 0.24223(16) 0.0239(8) Uani 1 1 d .
H20A H 0.2723 0.3165 0.2352 0.029 Uiso 1 1 calc R
H20B H 0.2457 0.4012 0.2546 0.029 Uiso 1 1 calc R
C21 C 0.4318(2) 0.3400(2) 0.43168(16) 0.0212(8) Uani 1 1 d .
H21A H 0.4801 0.3039 0.4145 0.025 Uiso 1 1 calc R
C22 C 0.4871(3) 0.4149(2) 0.43667(18) 0.0269(9) Uani 1 1 d .
H22A H 0.4980 0.4346 0.3931 0.032 Uiso 1 1 calc R
H22B H 0.4481 0.4524 0.4596 0.032 Uiso 1 1 calc R
C23 C 0.5850(3) 0.4025(2) 0.47317(18) 0.0326(9) Uani 1 1 d .
H23A H 0.6253 0.3675 0.4485 0.039 Uiso 1 1 calc R
H23B H 0.6201 0.4511 0.4773 0.039 Uiso 1 1 calc R
C24 C 0.5714(3) 0.3700(2) 0.53946(18) 0.0289(9) Uani 1 1 d .
H24A H 0.5385 0.4077 0.5660 0.035 Uiso 1 1 calc R
H24B H 0.6360 0.3590 0.5604 0.035 Uiso 1 1 calc R
C25 C 0.5110(3) 0.2980(2) 0.53621(17) 0.0268(8) Uani 1 1 d .
H25A H 0.4986 0.2810 0.5804 0.032 Uiso 1 1 calc R
H25B H 0.5482 0.2579 0.5150 0.032 Uiso 1 1 calc R
C26 C 0.4135(3) 0.31008(19) 0.49894(16) 0.0223(8) Uani 1 1 d .
H26A H 0.3774 0.2618 0.4956 0.027 Uiso 1 1 calc R
H26B H 0.3734 0.3466 0.5221 0.027 Uiso 1 1 calc R
C27 C 0.2393(3) 0.0418(2) 0.26830(17) 0.0282(9) Uani 1 1 d .
H27A H 0.2172 -0.0118 0.2647 0.034 Uiso 1 1 calc R
C28 C 0.1804(3) 0.0864(2) 0.21606(17) 0.0333(10) Uani 1 1 d .
H28A H 0.1098 0.0804 0.2224 0.040 Uiso 1 1 calc R
H28B H 0.1966 0.1407 0.2198 0.040 Uiso 1 1 calc R
C29 C 0.2039(4) 0.0582(2) 0.14908(19) 0.0505(13) Uani 1 1 d .
H29A H 0.1801 0.0057 0.1436 0.061 Uiso 1 1 calc R
H29B H 0.1691 0.0899 0.1162 0.061 Uiso 1 1 calc R
C30 C 0.3124(4) 0.0605(3) 0.1386(2) 0.0552(14) Uani 1 1 d .
H30A H 0.3355 0.1134 0.1408 0.066 Uiso 1 1 calc R
H30B H 0.3249 0.0407 0.0954 0.066 Uiso 1 1 calc R
C31 C 0.3680(4) 0.0139(2) 0.1891(2) 0.0471(12) Uani 1 1 d .
H31A H 0.4388 0.0169 0.1821 0.057 Uiso 1 1 calc R
H31B H 0.3480 -0.0396 0.1850 0.057 Uiso 1 1 calc R
C32 C 0.3485(3) 0.0421(2) 0.25637(18) 0.0341(10) Uani 1 1 d .
H32A H 0.3742 0.0940 0.2617 0.041 Uiso 1 1 calc R
H32B H 0.3832 0.0095 0.2885 0.041 Uiso 1 1 calc R
C33 C 0.0785(3) 0.0573(2) 0.35253(17) 0.0256(8) Uani 1 1 d .
H33A H 0.0465 0.1003 0.3288 0.031 Uiso 1 1 calc R
C34 C 0.0373(3) -0.0150(2) 0.31996(18) 0.0317(9) Uani 1 1 d .
H34A H 0.0578 -0.0174 0.2750 0.038 Uiso 1 1 calc R
H34B H 0.0638 -0.0599 0.3430 0.038 Uiso 1 1 calc R
C35 C -0.0731(3) -0.0156(3) 0.3206(2) 0.0402(11) Uani 1 1 d .
H35A H -0.0978 -0.0638 0.3019 0.048 Uiso 1 1 calc R
H35B H -0.0994 0.0259 0.2931 0.048 Uiso 1 1 calc R
C36 C -0.1101(3) -0.0068(2) 0.3877(2) 0.0363(10) Uani 1 1 d .
H36A H -0.0918 -0.0519 0.4135 0.044 Uiso 1 1 calc R
H36B H -0.1822 -0.0033 0.3850 0.044 Uiso 1 1 calc R
C37 C -0.0679(3) 0.0633(2) 0.4208(2) 0.0310(9) Uani 1 1 d .
H37A H -0.0923 0.1090 0.3979 0.037 Uiso 1 1 calc R
H37B H -0.0892 0.0656 0.4655 0.037 Uiso 1 1 calc R
C38 C 0.0428(3) 0.0614(2) 0.42098(17) 0.0251(8) Uani 1 1 d .
H38A H 0.0671 0.0170 0.4457 0.030 Uiso 1 1 calc R
H38B H 0.0695 0.1073 0.4424 0.030 Uiso 1 1 calc R
C39 C 0.2778(3) 0.0081(2) 0.40450(16) 0.0229(8) Uani 1 1 d .
H39A H 0.3472 0.0114 0.3922 0.028 Uiso 1 1 calc R
C40 C 0.2803(3) 0.0293(2) 0.47600(16) 0.0238(8) Uani 1 1 d .
H40A H 0.3001 0.0827 0.4812 0.029 Uiso 1 1 calc R
H40B H 0.2143 0.0236 0.4926 0.029 Uiso 1 1 calc R
C41 C 0.3515(3) -0.0206(2) 0.51456(19) 0.0321(9) Uani 1 1 d .
H41A H 0.3491 -0.0076 0.5607 0.039 Uiso 1 1 calc R
H41B H 0.4185 -0.0106 0.5010 0.039 Uiso 1 1 calc R
C42 C 0.3285(3) -0.1041(2) 0.50561(19) 0.0354(10) Uani 1 1 d .
H42A H 0.2655 -0.1156 0.5248 0.042 Uiso 1 1 calc R
H42B H 0.3798 -0.1345 0.5285 0.042 Uiso 1 1 calc R
C43 C 0.3229(3) -0.1260(2) 0.43474(19) 0.0354(10) Uani 1 1 d .
H43A H 0.3019 -0.1792 0.4304 0.043 Uiso 1 1 calc R
H43B H 0.3883 -0.1213 0.4170 0.043 Uiso 1 1 calc R
C44 C 0.2510(3) -0.0755(2) 0.39654(18) 0.0301(9) Uani 1 1 d .
H44A H 0.1844 -0.0840 0.4114 0.036 Uiso 1 1 calc R
H44B H 0.2511 -0.0893 0.3505 0.036 Uiso 1 1 calc R
C45 C 0.6064(3) 0.1511(3) 0.2864(2) 0.0549(13) Uani 1 1 d .
D45A H 0.6071 0.2051 0.2987 0.066 Uiso 1 1 calc R
D45B H 0.5521 0.1263 0.3079 0.066 Uiso 1 1 calc R
C46 C 0.8597(4) 0.2907(4) 0.3279(3) 0.0751(18) Uani 1 1 d .
D46A H 0.8657 0.2350 0.3284 0.090 Uiso 1 1 calc R
D46B H 0.9236 0.3118 0.3170 0.090 Uiso 1 1 calc R

loop_
_atom_site_aniso_label
_atom_site_aniso_U_11
_atom_site_aniso_U_22
_atom_site_aniso_U_33
_atom_site_aniso_U_23
_atom_site_aniso_U_13
_atom_site_aniso_U_12
Ru1 0.01773(15) 0.01809(14) 0.01831(14) -0.00143(12) 0.00204(11) 0.00001(13)
P1 0.0191(5) 0.0176(5) 0.0196(5) 0.0000(4) 0.0010(4) 0.0001(4)
P2 0.0250(5) 0.0191(5) 0.0191(5) -0.0016(4) 0.0024(4) -0.0024(4)
Cl1 0.0213(5) 0.0281(5) 0.0261(5) -0.0006(4) -0.0031(4) 0.0011(4)
Cl2 0.0189(5) 0.0219(5) 0.0316(5) -0.0011(4) 0.0014(4) 0.0023(4)
Cl3 0.0647(9) 0.0548(8) 0.0760(9) 0.0163(7) -0.0172(7) 0.0089(7)
Cl4 0.0741(9) 0.0827(10) 0.0376(7) -0.0060(6) -0.0022(6) 0.0199(8)
Cl5 0.0720(9) 0.0580(8) 0.0582(8) 0.0158(6) -0.0051(7) 0.0076(7)
Cl6 0.1356(18) 0.285(3) 0.0523(10) -0.0075(14) -0.0112(11) 0.137(2)
F1 0.0313(12) 0.0239(11) 0.0214(10) -0.0015(9) 0.0068(9) -0.0027(10)
C1 0.0173(18) 0.0156(17) 0.0270(19) -0.0014(15) -0.0005(15) -0.0007(15)
C2 0.0221(19) 0.0164(18) 0.0208(18) -0.0026(14) 0.0048(15) -0.0005(14)
C3 0.025(2) 0.031(2) 0.0195(19) -0.0029(16) 0.0008(16) 0.0009(17)
C4 0.024(2) 0.036(2) 0.029(2) -0.0035(18) 0.0034(17) 0.0066(18)
C5 0.034(2) 0.029(2) 0.022(2) 0.0008(16) 0.0075(17) -0.0023(18)
C6 0.036(2) 0.033(2) 0.0182(19) 0.0013(16) -0.0004(17) 0.0017(18)
C7 0.0229(19) 0.024(2) 0.0235(19) 0.0012(15) -0.0009(15) -0.0031(16)
C8 0.039(3) 0.062(3) 0.025(2) 0.000(2) 0.0085(19) 0.010(2)
C9 0.023(2) 0.024(2) 0.023(2) -0.0027(15) 0.0002(16) 0.0015(16)
C10 0.033(2) 0.0217(19) 0.032(2) 0.0001(16) 0.0064(18) 0.0038(17)
C11 0.034(2) 0.031(2) 0.043(3) -0.0004(19) 0.012(2) 0.0082(19)
C12 0.037(2) 0.028(2) 0.044(3) -0.0007(19) 0.004(2) 0.0127(19)
C13 0.042(3) 0.023(2) 0.040(2) 0.0030(18) 0.005(2) 0.0115(19)
C14 0.031(2) 0.0237(19) 0.029(2) 0.0021(17) 0.0036(17) 0.0036(18)
C15 0.021(2) 0.0219(19) 0.0189(18) -0.0023(14) 0.0013(15) 0.0008(15)
C16 0.020(2) 0.030(2) 0.0216(19) 0.0037(15) 0.0012(15) 0.0030(16)
C17 0.025(2) 0.037(2) 0.028(2) 0.0054(18) 0.0067(17) -0.0030(18)
C18 0.029(2) 0.042(2) 0.021(2) 0.0056(17) 0.0032(16) 0.0010(19)
C19 0.035(2) 0.025(2) 0.0200(19) 0.0019(15) -0.0002(17) 0.0000(17)
C20 0.025(2) 0.025(2) 0.0215(19) 0.0000(15) -0.0004(16) 0.0058(16)
C21 0.0184(19) 0.0243(19) 0.0209(19) 0.0002(15) 0.0017(15) -0.0013(16)
C22 0.029(2) 0.027(2) 0.024(2) 0.0016(16) 0.0012(17) -0.0063(17)
C23 0.027(2) 0.039(2) 0.032(2) 0.0024(18) -0.0033(18) -0.0102(19)
C24 0.027(2) 0.032(2) 0.027(2) 0.0038(17) -0.0063(17) -0.0049(18)
C25 0.033(2) 0.024(2) 0.0229(19) 0.0041(16) -0.0051(16) -0.0019(18)
C26 0.025(2) 0.0212(19) 0.0207(19) 0.0018(14) -0.0002(15) -0.0037(15)
C27 0.043(3) 0.0198(19) 0.022(2) -0.0048(15) 0.0054(18) -0.0039(18)
C28 0.049(3) 0.031(2) 0.020(2) -0.0012(17) -0.0020(18) -0.003(2)
C29 0.100(4) 0.028(2) 0.023(2) -0.0014(18) -0.006(2) 0.002(3)
C30 0.098(4) 0.045(3) 0.024(2) -0.001(2) 0.023(3) 0.012(3)
C31 0.074(4) 0.031(2) 0.038(3) -0.001(2) 0.025(2) 0.010(2)
C32 0.050(3) 0.025(2) 0.029(2) 0.0031(17) 0.016(2) 0.0087(19)
C33 0.025(2) 0.026(2) 0.025(2) 0.0009(16) -0.0025(16) -0.0053(17)
C34 0.039(2) 0.030(2) 0.027(2) -0.0032(17) -0.0022(18) -0.0096(19)
C35 0.039(3) 0.045(3) 0.036(2) 0.001(2) -0.010(2) -0.016(2)
C36 0.026(2) 0.040(2) 0.043(3) 0.004(2) -0.0026(19) -0.0109(19)
C37 0.022(2) 0.031(2) 0.040(2) 0.0072(18) 0.0012(18) -0.0015(17)
C38 0.024(2) 0.025(2) 0.026(2) -0.0031(16) -0.0001(16) -0.0050(16)
C39 0.026(2) 0.0246(19) 0.0192(19) 0.0000(15) 0.0062(16) 0.0005(16)
C40 0.025(2) 0.0223(19) 0.024(2) 0.0006(15) 0.0024(16) 0.0000(16)
C41 0.027(2) 0.039(2) 0.029(2) 0.0020(18) 0.0007(18) 0.0030(19)
C42 0.034(2) 0.036(2) 0.036(2) 0.0072(18) -0.0004(19) 0.0121(19)
C43 0.043(3) 0.025(2) 0.038(2) -0.0002(18) 0.005(2) 0.0106(19)
C44 0.041(2) 0.023(2) 0.027(2) 0.0004(16) 0.0004(18) 0.0001(18)
C45 0.046(3) 0.078(4) 0.041(3) -0.004(3) 0.008(2) 0.016(3)
C46 0.049(3) 0.103(5) 0.073(4) -0.007(4) -0.006(3) 0.031(3)

loop_
_atom_type_symbol
_atom_type_description
_atom_type_scat_dispersion_real
_atom_type_scat_dispersion_imag
_atom_type_scat_source
C C 0.0033 0.0016 'International Tables Vol C Tables 4.2.6.8 and 6.1.1.4'
D D 0.0000 0.0000 'International Tables Vol C Tables 4.2.6.8 and 6.1.1.4'
H H 0.0000 0.0000 'International Tables Vol C Tables 4.2.6.8 and 6.1.1.4'
F F 0.0171 0.0103 'International Tables Vol C Tables 4.2.6.8 and 6.1.1.4'
P P 0.1023 0.0942 'International Tables Vol C Tables 4.2.6.8 and 6.1.1.4'
Cl Cl 0.1484 0.1585 'International Tables Vol C Tables 4.2.6.8 and 6.1.1.4'
Ru Ru -1.2594 0.8363 'International Tables Vol C Tables 4.2.6.8 and 6.1.1.4'

loop_
_geom_angle_atom_site_label_1
_geom_angle_atom_site_label_2
_geom_angle_atom_site_label_3
_geom_angle
C1 Ru1 F1 173.48(13)
C1 Ru1 Cl2 100.70(11)
F1 Ru1 Cl2 85.74(6)
C1 Ru1 Cl1 89.09(12)
F1 Ru1 Cl1 84.48(6)
Cl2 Ru1 Cl1 170.20(3)
C1 Ru1 P1 93.96(11)
F1 Ru1 P1 85.09(6)
Cl2 Ru1 P1 89.02(3)
Cl1 Ru1 P1 90.80(3)
C1 Ru1 P2 95.20(11)
F1 Ru1 P2 86.07(6)
Cl2 Ru1 P2 86.89(3)
Cl1 Ru1 P2 91.78(3)
P1 Ru1 P2 170.52(3)
C21 P1 C15 103.50(16)
C21 P1 C9 111.72(16)
C15 P1 C9 103.07(16)
C21 P1 Ru1 110.19(12)
C15 P1 Ru1 113.18(11)
C9 P1 Ru1 114.49(12)
C39 P2 C27 104.68(17)
C39 P2 C33 109.73(17)
C27 P2 C33 103.11(17)
C39 P2 Ru1 112.28(12)
C27 P2 Ru1 112.15(12)
C33 P2 Ru1 114.12(12)
C2 C1 Ru1 169.9(3)
C7 C2 C3 119.3(3)
C7 C2 C1 123.0(3)
C3 C2 C1 117.7(3)
C4 C3 C2 119.8(3)
C3 C4 C5 121.4(4)
C6 C5 C4 118.4(3)
C6 C5 C8 121.0(3)
C4 C5 C8 120.6(4)
C7 C6 C5 121.4(3)
C6 C7 C2 119.8(3)
C10 C9 C14 108.5(3)
C10 C9 P1 113.5(2)
C14 C9 P1 116.5(3)
C9 C10 C11 110.7(3)
C12 C11 C10 111.3(3)
C11 C12 C13 110.9(3)
C12 C13 C14 112.0(3)
C13 C14 C9 110.6(3)
C20 C15 C16 111.5(3)
C20 C15 P1 110.8(2)
C16 C15 P1 113.6(2)
C17 C16 C15 110.6(3)
C18 C17 C16 111.6(3)
C17 C18 C19 110.3(3)
C18 C19 C20 110.2(3)
C19 C20 C15 110.7(3)
C26 C21 C22 109.9(3)
C26 C21 P1 115.6(2)
C22 C21 P1 117.0(2)
C23 C22 C21 109.3(3)
C24 C23 C22 111.4(3)
C23 C24 C25 111.6(3)
C24 C25 C26 111.5(3)
C21 C26 C25 109.7(3)
C32 C27 C28 111.6(3)
C32 C27 P2 113.3(3)
C28 C27 P2 111.3(3)
C29 C28 C27 110.5(3)
C30 C29 C28 111.8(4)
C29 C30 C31 110.6(4)
C30 C31 C32 110.8(3)
C31 C32 C27 111.3(4)
C38 C33 C34 108.8(3)
C38 C33 P2 112.4(2)
C34 C33 P2 117.5(3)
C35 C34 C33 110.4(3)
C34 C35 C36 112.6(3)
C35 C36 C37 111.4(3)
C38 C37 C36 110.0(3)
C37 C38 C33 111.2(3)
C40 C39 C44 109.6(3)
C40 C39 P2 115.7(2)
C44 C39 P2 115.9(3)
C41 C40 C39 110.9(3)
C40 C41 C42 112.1(3)
C41 C42 C43 111.5(3)
C42 C43 C44 111.0(3)
C43 C44 C39 111.3(3)
Cl3 C45 Cl4 111.6(3)
Cl6 C46 Cl5 113.4(3)

loop_
_geom_bond_atom_site_label_1
_geom_bond_atom_site_label_2
_geom_bond_distance
Ru1 C1 1.714(3)
Ru1 F1 2.0092(19)
Ru1 Cl2 2.3800(10)
Ru1 Cl1 2.4008(10)
Ru1 P1 2.4600(10)
Ru1 P2 2.4658(11)
P1 C21 1.845(3)
P1 C15 1.854(3)
P1 C9 1.857(4)
P2 C39 1.846(4)
P2 C27 1.846(4)
P2 C33 1.849(4)
Cl3 C45 1.731(5)
Cl4 C45 1.747(5)
Cl5 C46 1.728(5)
Cl6 C46 1.700(6)
C1 C2 1.432(5)
C2 C7 1.390(5)
C2 C3 1.402(5)
C3 C4 1.372(5)
C4 C5 1.390(5)
C5 C6 1.384(5)
C5 C8 1.506(5)
C6 C7 1.383(5)
C9 C10 1.527(5)
C9 C14 1.536(5)
C10 C11 1.530(5)
C11 C12 1.516(5)
C12 C13 1.521(5)
C13 C14 1.532(5)
C15 C20 1.537(5)
C15 C16 1.538(5)
C16 C17 1.532(5)
C17 C18 1.518(5)
C18 C19 1.521(5)
C19 C20 1.523(5)
C21 C26 1.529(5)
C21 C22 1.530(5)
C22 C23 1.529(5)
C23 C24 1.515(5)
C24 C25 1.521(5)
C25 C26 1.530(5)
C27 C32 1.530(6)
C27 C28 1.543(5)
C28 C29 1.530(5)
C29 C30 1.516(7)
C30 C31 1.516(6)
C31 C32 1.523(5)
C33 C38 1.531(5)
C33 C34 1.546(5)
C34 C35 1.516(6)
C35 C36 1.517(6)
C36 C37 1.523(5)
C37 C38 1.519(5)
C39 C40 1.535(5)
C39 C44 1.535(5)
C40 C41 1.519(5)
C41 C42 1.523(5)
C42 C43 1.524(5)
C43 C44 1.527(5)
